data_2001450
loop_
_publ_author_name
'Schaefer, W. P.'
'Cotter, W. D.'
'Bercaw, J. E.'

_publ_section_title
;
 The monopotassium salt of the ligand of a Ziegler--Natta catalyst
;
_journal_issue 8
_journal_name_full 'Acta Crystallographica Section C'
_journal_page_first 1489
_journal_page_last 1492
_journal_paper_doi 10.1107/S0108270193001842
_journal_volume 49
_journal_year 1993
_chemical_formula_moiety 'K(C15 H28 N Si).C4 H8 O'
_chemical_formula_sum 'C19 H36 K N O Si'
_chemical_formula_weight 361.68
_space_group_IT_number 14
_space_group_name_Hall '-P 2yn'
_space_group_name_H-M_alt 'P 1 21/n 1'
_symmetry_cell_setting monoclinic
_symmetry_space_group_name_Hall '-P 2yn'
_symmetry_space_group_name_H-M 'P 1 21/n 1'
_atom_type_scat_source 'Cromer & Waber (1974)'
_cell_angle_alpha 90.0
_cell_angle_beta 97.13(2)
_cell_angle_gamma 90.0
_cell_formula_units_Z 4
_cell_length_a 10.799(3)
_cell_length_b 10.676(5)
_cell_length_c 19.894(4)
_cell_measurement_reflns_used 25
_cell_measurement_temperature 294
_cell_measurement_theta_max 17
_cell_measurement_theta_min 6
_cell_volume 2275.8(13)
_diffrn_measurement_device 'Enraf-Nonius CAD-4'
_diffrn_measurement_method \q-2\q
_diffrn_radiation_type MoK\a
_diffrn_radiation_wavelength 0.71073
_diffrn_reflns_av_R_equivalents 0.026
_diffrn_reflns_limit_h_max 10
_diffrn_reflns_limit_h_min 0
_diffrn_reflns_limit_k_max 10
_diffrn_reflns_limit_k_min -10
_diffrn_reflns_limit_l_max 19
_diffrn_reflns_limit_l_min -19
_diffrn_reflns_number 4870
_diffrn_reflns_theta_max 20
_diffrn_standards_decay_% 'within counting statistics'
_diffrn_standards_interval_time 150
_diffrn_standards_number 3
_exptl_absorpt_coefficient_mu 0.29
_exptl_absorpt_correction_type none
_exptl_crystal_colour Colorless
_exptl_crystal_density_diffrn 1.06
_exptl_crystal_description 'Irregular parallelepiped'
_exptl_crystal_size_max 1.22
_exptl_crystal_size_mid 0.44
_exptl_crystal_size_min 0.35
_refine_diff_density_max 0.40
_refine_diff_density_min -0.24
_refine_ls_extinction_method none
_refine_ls_goodness_of_fit_obs 3.36
_refine_ls_hydrogen_treatment 'noref (except NH)'
_refine_ls_number_parameters 212
_refine_ls_number_reflns 2116
_refine_ls_R_factor_obs 0.064
_refine_ls_shift/esd_max 0.13
_refine_ls_structure_factor_coef F^2^
_refine_ls_weighting_details 'w = 1/\s^2^(F~o~^2^)'
_refine_ls_weighting_scheme calc
_refine_ls_wR_factor_obs 0.013
_reflns_number_observed 2116
_reflns_number_total 2116
_cod_data_source_file hh1051.cif
_cod_data_source_block hh1051_structure_1_of_1
_cod_depositor_comments
;
 Adding the _atom_site_type_symbol data item.

 Antanas Vaitkus,
 2017-01-19

The following automatic conversions were performed:

'_refine_ls_weighting_scheme' value '1/\s^2^(F~o~^2^)' was changed to
'calc'. New tag '_refine_ls_weighting_details' was created. The value
of the new tag was set to 'w = 1/\s^2^(F~o~^2^)'.

Automatic conversion script
Id: cif_fix_values 3143 2015-03-26 13:38:13Z robertas 
;
_cod_database_code 2001450

loop_
_space_group_symop_id
_space_group_symop_operation_xyz
1 x,y,z
2 -x+1/2,y+1/2,-z+1/2
3 -x,-y,-z
4 x+1/2,-y+1/2,z+1/2

loop_
_atom_site_label
_atom_site_type_symbol
_atom_site_fract_x
_atom_site_fract_y
_atom_site_fract_z
_atom_site_U_iso_or_equiv
K K .74570(10) .29490(10) .79130(10) .0821(4)
C1 C .8612(4) .0482(4) .7601(2) .0583(12)
C2 C .7919(6) .0801(4) .6969(2) .0631(15)
C3 C .6665(6) .0659(4) .7006(3) .0670(16)
C4 C .6509(5) .0243(4) .7663(3) .0676(16)
C5 C .7696(5) .0134(4) .8026(2) .0605(14)
C6 C .8433(5) .1234(4) .6334(2) .0987(17)
C7 C .5606(6) .0843(4) .6440(3) .1129(19)
C8 C .5292(6) -.0058(5) .7919(3) .1142(19)
C9 C .7970(5) -.0306(4) .8754(2) .0886(15)
Si Si 1.02980(10) .05070(10) .78500(10) .0757(4)
N N 1.0536(5) .1524(4) .8530(2) .0765(13)
C10 C 1.0895(5) -.1109(5) .8051(3) .129(2)
C11 C 1.1252(5) .1032(6) .7174(3) .1172(19)
C12 C 1.1652(5) .1926(5) .8970(3) .0882(17)
C13 C 1.2500(7) .0863(7) .9211(4) .202(3)
C14 C 1.2376(7) .2854(8) .8598(4) .189(3)
C15 C 1.1281(7) .2597(9) .9566(4) .207(4)
O O .7190(6) .2918(4) .9276(2) .1190(15)
C16 C .7863(7) .3309(7) .9877(5) .149(3)
C17 C .7038(12) .3424(10) 1.0361(4) .201(4)
C18 C .5925(10) .2807(10) 1.0100(6) .217(4)
C19 C .6030(9) .2590(9) .9413(5) .184(4)
HN H .986(4) .168(4) .871(2) 5.6(13)
H6A H .7757 .1447 .6004 ?
H6B H .8912 .0578 .6177 ?
H6C H .8946 .1951 .6445 ?
H7A H .4867 .0997 .6639 ?
H7B H .5527 .0113 .6171 ?
H7C H .5805 .1547 .6181 ?
H8A H .5474 -.0300 .8379 ?
H8B H .4917 -.0719 .7653 ?
H8C H .4801 .0673 .7875 ?
H9A H .8190 .0384 .9038 ?
H9B H .8652 -.0893 .8783 ?
H9C H .7252 -.0717 .8879 ?
H10A H 1.0455 -.1461 .8384 ?
H10B H 1.0750 -.1602 .7645 ?
H10C H 1.1754 -.1074 .8197 ?
H11A H 1.1020 .1864 .7042 ?
H11B H 1.2113 .1018 .7351 ?
H11C H 1.1109 .0491 .6798 ?
H13A H 1.3185 .1253 .9479 ?
H13B H 1.2069 .0334 .9466 ?
H13C H 1.2755 .0485 .8830 ?
H14A H 1.3071 .3069 .8901 ?
H14B H 1.2580 .2463 .8211 ?
H14C H 1.1847 .3552 .8493 ?
H15A H 1.2043 .2838 .9823 ?
H15B H 1.0824 .3310 .9405 ?
H15C H 1.0826 .2059 .9802 ?
H16A H .8492 .2727 1.0014 ?
H16B H .8201 .4110 .9813 ?
H17A H .7370 .2955 1.0750 ?
H17B H .6883 .4231 1.0452 ?
H18A H .5812 .2051 1.0306 ?
H18B H .5244 .3356 1.0113 ?
H19A H .5951 .1731 .9315 ?
H19B H .5471 .3072 .9129 ?

loop_
_geom_angle_atom_site_label_1
_geom_angle_atom_site_label_2
_geom_angle_atom_site_label_3
_geom_angle
_geom_angle_publ_flag
Cp* K O 108.3 yes
C5 C1 C2 105.0(4) yes
C3 C2 C1 109.9(4) yes
C6 C2 C1 127.1(4) yes
C6 C2 C3 123.0(4) yes
C4 C3 C2 108.5(4) yes
C7 C3 C2 127.2(5) yes
C7 C3 C4 124.3(5) yes
C5 C4 C3 107.4(4) yes
C8 C4 C3 126.3(5) yes
C8 C4 C5 126.3(5) yes
C4 C5 C1 109.3(4) yes
C9 C5 C1 125.3(4) yes
C9 C5 C4 125.4(4) yes
H6A C6 C2 108.7 no
H6B C6 C2 108.7 no
H6C C6 C2 108.3 no
H6B C6 H6A 110.8 no
H6C C6 H6A 110.1 no
H6C C6 H6B 110.2 no
H7A C7 C3 108.0 no
H7B C7 C3 108.8 no
H7C C7 C3 107.8 no
H7B C7 H7A 111.0 no
H7C C7 H7A 110.3 no
H7C C7 H7B 110.8 no
H8A C8 C4 107.5 no
H8B C8 C4 107.6 no
H8C C8 C4 107.3 no
H8B C8 H8A 111.1 no
H8C C8 H8A 111.3 no
H8C C8 H8B 111.8 no
H9A C9 C5 109.7 no
H9B C9 C5 108.5 no
H9C C9 C5 109.0 no
H9B C9 H9A 109.7 no
H9C C9 H9A 110.8 no
H9C C9 H9B 109.1 no
C1 Si C10 110.5(2) yes
C1 Si C11 115.3(2) yes
C1 Si N 105.5(2) yes
C10 Si C11 102.9(3) yes
C10 Si N 113.5(2) yes
C11 Si N 109.4(2) yes
Si N HN 113.(3) no
Si N C12 133.1(4) yes
HN N C12 112.(3) no
H10B C10 H10A 109.3 no
H10C C10 H10A 111.3 no
H10C C10 H10B 109.5 no
H11B C11 H11A 109.1 no
H11C C11 H11A 109.9 no
H11C C11 H11B 109.9 no
C13 C12 N 113.2(5) yes
C14 C12 N 109.7(5) yes
C15 C12 N 109.6(5) yes
C14 C12 C13 108.7(5) yes
C15 C12 C13 109.0(6) yes
C15 C12 C14 106.4(6) yes
H13A C13 C12 104.4 no
H13B C13 C12 108.0 no
H13C C13 C12 107.4 no
H13B C13 H13A 111.6 no
H13C C13 H13A 111.1 no
H13C C13 H13B 113.8 no
H14A C14 C12 105.5 no
H14B C14 C12 107.6 no
H14C C14 C12 106.8 no
H14B C14 H14A 113.3 no
H14C C14 H14A 111.4 no
H14C C14 H14B 111.9 no
H15A C15 C12 104.9 no
H15B C15 C12 107.5 no
H15C C15 C12 108.7 no
H15B C15 H15A 110.3 no
H15C C15 H15A 112.2 no
H15C C15 H15B 112.8 no
C19 O C16 107.6(6) yes
C17 C16 O 108.1(7) yes
H16A C16 O 109.6 no
H16B C16 O 109.0 no
H16A C16 C17 111.1 no
H16B C16 C17 107.7 no
H16B C16 H16A 111.2 no
C18 C17 C16 107.0(9) yes
H17A C17 C16 107.8 no
H17B C17 C16 111.9 no
H17A C17 C18 105.7 no
H17B C17 C18 110.4 no
H17B C17 H17A 113.7 no
C19 C18 C17 105.5(9) yes
H18A C18 C17 113.5 no
H18B C18 C17 109.4 no
H18A C18 C19 108.6 no
H18B C18 C19 106.6 no
H18B C18 H18A 112.7 no
C18 C19 O 109.9(8) yes
H19A C19 O 105.8 no
H19B C19 O 106.2 no
H19A C19 C18 110.4 no
H19B C19 C18 112.1 no
H19B C19 H19A 112.2 no

loop_
_geom_bond_atom_site_label_1
_geom_bond_atom_site_label_2
_geom_bond_distance
_geom_bond_publ_flag
K Cp* 2.808 yes
K O 2.762(5) yes
Cp* C1 1.221 no
Cp* C2 1.181 no
Cp* C3 1.190 no
Cp* C4 1.199 no
Cp* C5 1.189 no
C1 C2 1.423(6) yes
C1 C5 1.428(6) yes
C2 C3 1.373(7) yes
C2 C6 1.514(7) yes
C3 C4 1.410(7) yes
C3 C7 1.515(7) yes
C4 C5 1.396(7) yes
C4 C8 1.502(8) yes
C5 C9 1.515(7) yes
C6 H6A 0.947 no
C6 H6B 0.947 no
C6 H6C 0.954 no
C7 H7A 0.948 no
C7 H7B 0.943 no
C7 H7C 0.951 no
C8 H8A 0.947 no
C8 H8B 0.943 no
C8 H8C 0.941 no
C9 H9A 0.942 no
C9 H9B 0.963 no
C9 H9C 0.951 no
Si C1 1.827(4) yes
Si C10 1.867(6) yes
Si C11 1.878(6) yes
Si N 1.729(4) yes
N C12 1.463(7) yes
N HN 0.87(4) no
C10 H10A 0.941 no
C10 H10B 0.961 no
C10 H10C 0.938 no
C11 H11A 0.952 no
C11 H11B 0.952 no
C11 H11C 0.943 no
C12 C13 1.499(10) yes
C12 C14 1.512(10) yes
C12 C15 1.483(10) yes
C13 H13A 0.952 no
C13 H13B 0.923 no
C13 H13C 0.929 no
C14 H14A 0.932 no
C14 H14B 0.926 no
C14 H14C 0.947 no
C15 H15A 0.949 no
C15 H15B 0.941 no
C15 H15C 0.921 no
O C16 1.385(9) yes
O C19 1.361(11) yes
C16 C17 1.396(13) yes
C16 H16A 0.936 no
C16 H16B 0.944 no
C17 C18 1.412(15) yes
C17 H17A 0.953 no
C17 H17B 0.900 no
C18 C19 1.405(15) yes
C18 H18A 0.920 no
C18 H18B 0.943 no
C19 H19A 0.939 no
C19 H19B 0.930 no
